data_7238621
loop_
_publ_author_name
'Cao, Deng-Ke'
'Zhang, Yu-Hao'
'Huang, Jian'
'Liu, Bin'
'Zheng, Li-Min'

_publ_section_title
;
 Isostructural lanthanide oxalatophosphonates
 Ln(5pm8hqH3)(C2O4)1.5(H2O)&#x00B7;2H2O [Ln(iii) = Eu, Gd, Tb, Dy]
 (5pm8hqH3 = 5-phosphonomethyl-8-hydroxyquinoline): structures, magnetic
 and fluorescent properties
;
_journal_issue 16
_journal_name_full 'RSC Advances'
_journal_page_first 6680
_journal_paper_doi 10.1039/c2ra20111a
_journal_volume 2
_journal_year 2012
_chemical_formula_sum 'C13 H16 N O13 P Tb'
_chemical_formula_weight 584.16
_space_group_IT_number 2
_space_group_name_Hall '-P 1'
_space_group_name_H-M_alt 'P -1'
_symmetry_cell_setting triclinic
_symmetry_space_group_name_Hall '-P 1'
_symmetry_space_group_name_H-M 'P -1'
_atom_sites_solution_hydrogens geom
_atom_sites_solution_primary direct
_atom_sites_solution_secondary difmap
_audit_creation_method SHELXL-97
_cell_angle_alpha 67.780(3)
_cell_angle_beta 89.721(3)
_cell_angle_gamma 80.236(3)
_cell_formula_units_Z 2
_cell_length_a 7.8354(13)
_cell_length_b 9.9100(17)
_cell_length_c 12.852(2)
_cell_measurement_reflns_used 3230
_cell_measurement_temperature 293(2)
_cell_measurement_theta_max 27.99
_cell_measurement_theta_min 2.252
_cell_volume 908.5(3)
_computing_cell_refinement SMART
_computing_data_collection 'SMART (Bruker, 2000)'
_computing_data_reduction 'SAINT (Bruker, 2000)'
_computing_molecular_graphics SHELXTL
_computing_publication_material SHELXTL
_computing_structure_refinement SHELXTL
_computing_structure_solution 'SHELXTL (Bruker, 2000)'
_diffrn_ambient_temperature 293(2)
_diffrn_measured_fraction_theta_full 0.981
_diffrn_measured_fraction_theta_max 0.981
_diffrn_measurement_device_type 'Bruker Smart Aepex CCD area detector'
_diffrn_measurement_method 'phi and omega scans'
_diffrn_radiation_monochromator graphite
_diffrn_radiation_source 'fine-focus sealed tube'
_diffrn_radiation_type MoK\a
_diffrn_radiation_wavelength 0.71073
_diffrn_reflns_av_R_equivalents 0.0277
_diffrn_reflns_av_sigmaI/netI 0.0592
_diffrn_reflns_limit_h_max 9
_diffrn_reflns_limit_h_min -7
_diffrn_reflns_limit_k_max 11
_diffrn_reflns_limit_k_min -11
_diffrn_reflns_limit_l_max 14
_diffrn_reflns_limit_l_min -15
_diffrn_reflns_number 4551
_diffrn_reflns_theta_full 24.99
_diffrn_reflns_theta_max 24.99
_diffrn_reflns_theta_min 2.25
_exptl_absorpt_coefficient_mu 4.053
_exptl_absorpt_correction_T_max 0.774
_exptl_absorpt_correction_T_min 0.670
_exptl_absorpt_correction_type multi-scan
_exptl_absorpt_process_details 'SADABS; Bruker, 2000'
_exptl_crystal_colour yellow
_exptl_crystal_density_diffrn 2.135
_exptl_crystal_density_method 'not measured'
_exptl_crystal_description blocky
_exptl_crystal_F_000 570
_exptl_crystal_size_max 0.1
_exptl_crystal_size_mid 0.08
_exptl_crystal_size_min 0.06
_refine_diff_density_max 1.112
_refine_diff_density_min -0.684
_refine_diff_density_rms 0.119
_refine_ls_extinction_method none
_refine_ls_goodness_of_fit_ref 1.057
_refine_ls_hydrogen_treatment constr
_refine_ls_matrix_type full
_refine_ls_number_parameters 262
_refine_ls_number_reflns 3133
_refine_ls_number_restraints 0
_refine_ls_restrained_S_all 1.057
_refine_ls_R_factor_all 0.0336
_refine_ls_R_factor_gt 0.0287
_refine_ls_shift/su_max 0.001
_refine_ls_shift/su_mean 0.000
_refine_ls_structure_factor_coef Fsqd
_refine_ls_weighting_details 'calc w=1/[\s^2^(Fo^2^)+(0.0070P)^2^+0.0000P] where P=(Fo^2^+2Fc^2^)/3'
_refine_ls_weighting_scheme calc
_refine_ls_wR_factor_gt 0.0506
_refine_ls_wR_factor_ref 0.0511
_reflns_number_gt 2722
_reflns_number_total 3133
_reflns_threshold_expression >2sigma(I)
_cod_data_source_file c2ra20111a.txt
_cod_data_source_block dy
_cod_depositor_comments
;
The following automatic conversions were performed:

data item '_symmetry_cell_setting' value 'Triclinic' was changed to
'triclinic' in accordance with the
/home/saulius/struct/COD-crude-data/automatic-downloads/DataCite-retrospective/RSC/depositions/lib/dictionaries/cif_core.dic
dictionary named 'cif_core.dic' version 2.4.2 last updated on
2011-04-26.

Automatic conversion script
Id: cif_fix_values 6909 2019-04-08 15:41:33Z antanas 
;
_cod_original_sg_symbol_H-M P-1
_cod_database_code 7238621

loop_
_symmetry_equiv_pos_as_xyz
'x, y, z'
'-x, -y, -z'

loop_
_atom_site_label
_atom_site_type_symbol
_atom_site_fract_x
_atom_site_fract_y
_atom_site_fract_z
_atom_site_U_iso_or_equiv
_atom_site_adp_type
_atom_site_occupancy
_atom_site_symmetry_multiplicity
_atom_site_calc_flag
_atom_site_refinement_flags
Tb1 Tb 0.71247(3) 0.67889(3) 0.58671(2) 0.02144(8) Uani 1 1 d .
P1 P 0.68091(19) 0.45909(15) 0.88467(11) 0.0272(3) Uani 1 1 d .
O1 O 0.6898(5) 0.5809(4) 0.7718(3) 0.0350(10) Uani 1 1 d .
O1W O 0.9247(4) 0.8060(4) 0.6223(3) 0.0398(10) Uani 1 1 d .
H1WB H 0.9339 0.7653 0.6940 0.048 Uiso 1 1 d R
H1WA H 0.8923 0.8955 0.6143 0.048 Uiso 1 1 d R
O2 O 0.7307(5) 0.5102(4) 0.9804(3) 0.0405(10) Uani 1 1 d .
H2A H 0.6424 0.5342 1.0086 0.061 Uiso 1 1 calc R
O2W O 0.8689(5) 0.1023(4) 0.5798(3) 0.0490(11) Uani 1 1 d .
H2WD H 0.8993 0.1821 0.5361 0.059 Uiso 1 1 d R
H2WC H 0.7608 0.1179 0.5877 0.073 Uiso 1 1 d R
O3 O 0.5074(4) 0.4110(4) 0.9035(3) 0.0344(9) Uani 1 1 d .
O3W O 0.2379(5) 0.6794(5) 0.7377(3) 0.0758(15) Uani 1 1 d .
H3WB H 0.2109 0.7728 0.7040 0.114 Uiso 1 1 d R
H3WA H 0.1989 0.6380 0.6981 0.114 Uiso 1 1 d R
O4 O 0.7198(5) -0.2468(4) 1.2063(3) 0.0394(10) Uani 1 1 d .
H4A H 0.7600 -0.2705 1.2708 0.059 Uiso 1 1 calc R
O5 O 0.6670(5) 0.4361(3) 0.6050(3) 0.0342(10) Uani 1 1 d .
O6 O 0.5397(4) 0.3118(3) 0.5232(3) 0.0313(9) Uani 1 1 d .
O7 O 0.8360(4) 0.6471(4) 0.4233(3) 0.0295(9) Uani 1 1 d .
O8 O 1.0123(4) 0.4869(4) 0.3692(3) 0.0270(8) Uani 1 1 d .
O9 O 0.6675(4) 0.9214(3) 0.4401(3) 0.0271(8) Uani 1 1 d .
O10 O 0.5061(4) 1.1503(3) 0.3744(3) 0.0262(8) Uani 1 1 d .
N1 N 0.6431(5) -0.1620(4) 0.9888(3) 0.0315(11) Uani 1 1 d .
H1A H 0.6232 -0.2436 1.0386 0.038 Uiso 1 1 calc R
C1 C 0.6009(7) -0.1318(6) 0.8823(4) 0.0369(15) Uani 1 1 d .
H1C H 0.5541 -0.1989 0.8615 0.044 Uiso 1 1 calc R
C2 C 0.6276(7) 0.0022(6) 0.8015(4) 0.0396(15) Uani 1 1 d .
H2B H 0.5960 0.0258 0.7261 0.048 Uiso 1 1 calc R
C3 C 0.6986(7) 0.0978(6) 0.8311(4) 0.0358(14) Uani 1 1 d .
H3A H 0.7156 0.1867 0.7759 0.043 Uiso 1 1 calc R
C4 C 0.7474(6) 0.0659(5) 0.9434(4) 0.0248(12) Uani 1 1 d .
C5 C 0.8244(7) 0.1593(5) 0.9820(4) 0.0281(13) Uani 1 1 d .
C6 C 0.8649(7) 0.1140(6) 1.0952(4) 0.0320(14) Uani 1 1 d .
H6A H 0.9146 0.1757 1.1206 0.038 Uiso 1 1 calc R
C7 C 0.8342(7) -0.0222(6) 1.1748(4) 0.0364(15) Uani 1 1 d .
H7A H 0.8650 -0.0491 1.2507 0.044 Uiso 1 1 calc R
C8 C 0.7593(7) -0.1146(5) 1.1405(4) 0.0270(13) Uani 1 1 d .
C9 C 0.7166(6) -0.0703(5) 1.0237(4) 0.0250(12) Uani 1 1 d .
C10 C 0.8542(7) 0.3092(5) 0.9003(4) 0.0299(13) Uani 1 1 d .
H10A H 0.8726 0.3041 0.8271 0.036 Uiso 1 1 calc R
H10B H 0.9594 0.3301 0.9258 0.036 Uiso 1 1 calc R
C11 C 0.5599(7) 0.4268(5) 0.5379(4) 0.0273(13) Uani 1 1 d .
C12 C 0.9567(6) 0.5381(5) 0.4393(4) 0.0221(12) Uani 1 1 d .
C13 C 0.5528(6) 1.0191(5) 0.4466(4) 0.0222(12) Uani 1 1 d .

loop_
_atom_site_aniso_label
_atom_site_aniso_U_11
_atom_site_aniso_U_22
_atom_site_aniso_U_33
_atom_site_aniso_U_23
_atom_site_aniso_U_13
_atom_site_aniso_U_12
Tb1 0.02579(15) 0.01529(13) 0.01990(14) -0.00482(10) 0.00025(10) 0.00057(10)
P1 0.0344(9) 0.0205(7) 0.0214(8) -0.0045(6) 0.0053(6) 0.0006(7)
O1 0.045(2) 0.023(2) 0.024(2) 0.0022(17) 0.0057(18) 0.0003(18)
O1W 0.047(3) 0.026(2) 0.042(2) -0.0078(18) -0.0065(19) -0.0087(19)
O2 0.042(3) 0.049(3) 0.033(2) -0.022(2) 0.0041(19) -0.002(2)
O2W 0.050(3) 0.035(2) 0.058(3) -0.010(2) 0.014(2) -0.013(2)
O3 0.034(2) 0.031(2) 0.039(2) -0.0150(18) 0.0093(18) -0.0048(18)
O3W 0.060(3) 0.077(3) 0.068(3) -0.002(3) -0.016(3) -0.012(3)
O4 0.054(3) 0.030(2) 0.020(2) 0.0073(17) -0.0078(18) -0.010(2)
O5 0.042(2) 0.0186(19) 0.035(2) -0.0032(17) -0.0156(18) -0.0021(18)
O6 0.033(2) 0.019(2) 0.040(2) -0.0110(17) -0.0030(18) -0.0027(17)
O7 0.034(2) 0.023(2) 0.021(2) -0.0028(16) -0.0020(16) 0.0104(18)
O8 0.029(2) 0.031(2) 0.021(2) -0.0139(17) -0.0018(16) 0.0048(17)
O9 0.032(2) 0.022(2) 0.0209(19) -0.0041(16) 0.0055(16) 0.0015(17)
O10 0.035(2) 0.0154(18) 0.0215(19) -0.0019(15) 0.0027(16) -0.0004(16)
N1 0.041(3) 0.020(2) 0.025(3) -0.002(2) 0.000(2) -0.003(2)
C1 0.046(4) 0.035(3) 0.030(3) -0.015(3) -0.003(3) -0.001(3)
C2 0.054(4) 0.038(4) 0.022(3) -0.008(3) 0.000(3) -0.002(3)
C3 0.042(4) 0.028(3) 0.026(3) -0.001(3) 0.004(3) 0.000(3)
C4 0.028(3) 0.018(3) 0.020(3) -0.002(2) 0.002(2) 0.004(2)
C5 0.027(3) 0.018(3) 0.032(3) -0.004(2) 0.002(3) 0.004(2)
C6 0.035(4) 0.028(3) 0.035(3) -0.014(3) 0.000(3) -0.006(3)
C7 0.039(4) 0.034(3) 0.027(3) -0.004(3) 0.000(3) -0.001(3)
C8 0.029(3) 0.023(3) 0.019(3) 0.001(2) 0.000(2) 0.003(3)
C9 0.026(3) 0.021(3) 0.024(3) -0.007(2) 0.001(2) 0.002(2)
C10 0.034(3) 0.022(3) 0.029(3) -0.005(2) 0.009(3) -0.006(3)
C11 0.029(3) 0.020(3) 0.029(3) -0.005(2) 0.006(3) -0.001(2)
C12 0.023(3) 0.022(3) 0.020(3) -0.005(2) -0.002(2) -0.007(2)
C13 0.024(3) 0.024(3) 0.022(3) -0.013(3) -0.003(2) -0.006(3)

loop_
_atom_type_symbol
_atom_type_description
_atom_type_scat_dispersion_real
_atom_type_scat_dispersion_imag
_atom_type_scat_source
C C 0.0033 0.0016 'International Tables Vol C Tables 4.2.6.8 and 6.1.1.4'
H H 0.0000 0.0000 'International Tables Vol C Tables 4.2.6.8 and 6.1.1.4'
N N 0.0061 0.0033 'International Tables Vol C Tables 4.2.6.8 and 6.1.1.4'
O O 0.0106 0.0060 'International Tables Vol C Tables 4.2.6.8 and 6.1.1.4'
P P 0.1023 0.0942 'International Tables Vol C Tables 4.2.6.8 and 6.1.1.4'
Tb Tb -0.1723 4.1537 'International Tables Vol C Tables 4.2.6.8 and 6.1.1.4'

loop_
_geom_angle_atom_site_label_1
_geom_angle_atom_site_label_2
_geom_angle_atom_site_label_3
_geom_angle
_geom_angle_site_symmetry_1
_geom_angle_site_symmetry_3
O1 Tb1 O10 74.70(11) . 2_676
O1 Tb1 O1W 87.37(12) . .
O10 Tb1 O1W 88.44(12) 2_676 .
O1 Tb1 O9 137.30(12) . .
O10 Tb1 O9 67.45(11) 2_676 .
O1W Tb1 O9 72.91(11) . .
O1 Tb1 O6 114.28(12) . 2_666
O10 Tb1 O6 76.28(11) 2_676 2_666
O1W Tb1 O6 148.25(11) . 2_666
O9 Tb1 O6 75.54(11) . 2_666
O1 Tb1 O8 83.63(12) . 2_766
O10 Tb1 O8 151.51(11) 2_676 2_766
O1W Tb1 O8 72.06(12) . 2_766
O9 Tb1 O8 122.95(11) . 2_766
O6 Tb1 O8 130.52(11) 2_666 2_766
O1 Tb1 O7 147.25(12) . .
O10 Tb1 O7 137.63(10) 2_676 .
O1W Tb1 O7 96.97(12) . .
O9 Tb1 O7 74.12(11) . .
O6 Tb1 O7 77.51(12) 2_666 .
O8 Tb1 O7 67.20(10) 2_766 .
O1 Tb1 O5 81.08(12) . .
O10 Tb1 O5 122.01(12) 2_676 .
O1W Tb1 O5 142.39(12) . .
O9 Tb1 O5 136.08(11) . .
O6 Tb1 O5 67.24(11) 2_666 .
O8 Tb1 O5 71.16(11) 2_766 .
O7 Tb1 O5 75.78(12) . .
O3 P1 O1 114.1(2) . .
O3 P1 O2 109.9(2) . .
O1 P1 O2 109.2(2) . .
O3 P1 C10 112.5(2) . .
O1 P1 C10 108.1(2) . .
O2 P1 C10 102.4(2) . .
P1 O1 Tb1 156.1(2) . .
Tb1 O1W H1WB 98.8 . .
Tb1 O1W H1WA 117.9 . .
H1WB O1W H1WA 99.5 . .
P1 O2 H2A 109.5 . .
H2WD O2W H2WC 109.7 . .
H3WB O3W H3WA 109.3 . .
C8 O4 H4A 109.5 . .
C11 O5 Tb1 118.7(3) . .
C11 O6 Tb1 118.8(3) . 2_666
C12 O7 Tb1 117.8(3) . .
C12 O8 Tb1 118.1(3) . 2_766
C13 O9 Tb1 119.5(3) . .
C13 O10 Tb1 120.5(3) . 2_676
C1 N1 C9 123.2(4) . .
C1 N1 H1A 118.4 . .
C9 N1 H1A 118.4 . .
N1 C1 C2 118.8(5) . .
N1 C1 H1C 120.6 . .
C2 C1 H1C 120.6 . .
C3 C2 C1 120.7(5) . .
C3 C2 H2B 119.7 . .
C1 C2 H2B 119.7 . .
C2 C3 C4 121.2(5) . .
C2 C3 H3A 119.4 . .
C4 C3 H3A 119.4 . .
C3 C4 C9 116.8(5) . .
C3 C4 C5 124.9(5) . .
C9 C4 C5 118.3(4) . .
C6 C5 C4 118.6(5) . .
C6 C5 C10 120.7(5) . .
C4 C5 C10 120.6(4) . .
C5 C6 C7 122.8(5) . .
C5 C6 H6A 118.6 . .
C7 C6 H6A 118.6 . .
C8 C7 C6 120.1(5) . .
C8 C7 H7A 120.0 . .
C6 C7 H7A 120.0 . .
O4 C8 C7 127.0(4) . .
O4 C8 C9 114.8(5) . .
C7 C8 C9 118.1(5) . .
N1 C9 C4 119.4(4) . .
N1 C9 C8 118.6(4) . .
C4 C9 C8 122.1(5) . .
C5 C10 P1 114.5(4) . .
C5 C10 H10A 108.6 . .
P1 C10 H10A 108.6 . .
C5 C10 H10B 108.6 . .
P1 C10 H10B 108.6 . .
H10A C10 H10B 107.6 . .
O5 C11 O6 127.1(4) . .
O5 C11 C11 116.8(6) . 2_666
O6 C11 C11 116.1(6) . 2_666
O8 C12 O7 127.0(4) . .
O8 C12 C12 117.4(6) . 2_766
O7 C12 C12 115.6(6) . 2_766
O9 C13 O10 127.7(5) . .
O9 C13 C13 118.0(5) . 2_676
O10 C13 C13 114.3(6) . 2_676

loop_
_geom_bond_atom_site_label_1
_geom_bond_atom_site_label_2
_geom_bond_distance
_geom_bond_site_symmetry_2
Tb1 O1 2.223(3) .
Tb1 O10 2.387(3) 2_676
Tb1 O1W 2.391(3) .
Tb1 O9 2.397(3) .
Tb1 O6 2.403(3) 2_666
Tb1 O8 2.404(3) 2_766
Tb1 O7 2.413(3) .
Tb1 O5 2.416(3) .
P1 O3 1.504(4) .
P1 O1 1.506(3) .
P1 O2 1.570(4) .
P1 C10 1.784(5) .
O1W H1WB 0.8522 .
O1W H1WA 0.8467 .
O2 H2A 0.8200 .
O2W H2WD 0.8514 .
O2W H2WC 0.8479 .
O3W H3WB 0.8486 .
O3W H3WA 0.8501 .
O4 C8 1.350(5) .
O4 H4A 0.8200 .
O5 C11 1.244(6) .
O6 C11 1.259(6) .
O6 Tb1 2.403(3) 2_666
O7 C12 1.261(6) .
O8 C12 1.236(6) .
O8 Tb1 2.404(3) 2_766
O9 C13 1.232(6) .
O10 C13 1.271(5) .
O10 Tb1 2.387(3) 2_676
N1 C1 1.316(6) .
N1 C9 1.359(6) .
N1 H1A 0.8600 .
C1 C2 1.391(7) .
C1 H1C 0.9300 .
C2 C3 1.344(7) .
C2 H2B 0.9300 .
C3 C4 1.396(6) .
C3 H3A 0.9300 .
C4 C9 1.414(6) .
C4 C5 1.416(7) .
C5 C6 1.371(6) .
C5 C10 1.516(6) .
C6 C7 1.410(7) .
C6 H6A 0.9300 .
C7 C8 1.367(7) .
C7 H7A 0.9300 .
C8 C9 1.419(6) .
C10 H10A 0.9700 .
C10 H10B 0.9700 .
C11 C11 1.553(9) 2_666
C12 C12 1.553(9) 2_766
C13 C13 1.553(9) 2_676
